data_2009879
loop_
_publ_author_name
'Datta, M.'
'Podder, A.'
'Dattagupta, J.K.'

_publ_section_title
;
 <i>p</i>-Hydroxyephedrinium dihydrogenphosphate
;
_journal_issue 7
_journal_name_full 'Acta Crystallographica Section C'
_journal_page_first 1132
_journal_page_last 1135
_journal_paper_doi 10.1107/S0108270193013642
_journal_volume 50
_journal_year 1994
_chemical_formula_moiety 'C10 H16 N1 O2,H2 P1 O4'
_chemical_formula_sum 'C10 H18 N O6 P'
_chemical_formula_weight 279.23
_space_group_IT_number 2
_symmetry_cell_setting triclinic
_symmetry_space_group_name_Hall '-P 1'
_symmetry_space_group_name_H-M 'P -1'
_atom_type_scat_source IntTabIV
_cell_angle_alpha 90.17(2)
_cell_angle_beta 105.68(2)
_cell_angle_gamma 75.55(2)
_cell_formula_units_Z 2
_cell_length_a 10.308(2)
_cell_length_b 11.315(2)
_cell_length_c 6.0560(10)
_cell_measurement_reflns_used 25
_cell_measurement_temperature 293
_cell_measurement_theta_max 7.6
_cell_measurement_theta_min 2.1
_cell_volume 657.0(2)
_computing_molecular_graphics ORTEPII
_computing_publication_material PARST
_computing_structure_refinement SHELX76
_computing_structure_solution SHELXS86
_diffrn_measurement_device 'Enraf-Nonius CAD-4'
_diffrn_measurement_method \w/2\q
_diffrn_radiation_type CuK\a
_diffrn_radiation_wavelength 1.54178
_diffrn_reflns_av_R_equivalents 0.0432
_diffrn_reflns_limit_h_max 10
_diffrn_reflns_limit_h_min -10
_diffrn_reflns_limit_k_max 12
_diffrn_reflns_limit_k_min -11
_diffrn_reflns_limit_l_max 6
_diffrn_reflns_limit_l_min 0
_diffrn_reflns_number 1741
_diffrn_reflns_theta_max 55
_diffrn_standards_decay_% <2
_diffrn_standards_interval_count 100
_diffrn_standards_number 3
_exptl_absorpt_coefficient_mu 2.056
_exptl_absorpt_correction_type none
_exptl_crystal_colour colourless
_exptl_crystal_density_diffrn 1.411
_exptl_crystal_description 'rectangular parallelepiped'
_exptl_crystal_size_max 0.50
_exptl_crystal_size_mid 0.30
_exptl_crystal_size_min 0.25
_refine_diff_density_max 0.514
_refine_diff_density_min -0.583
_refine_ls_extinction_method none
_refine_ls_goodness_of_fit_obs 0.743
_refine_ls_number_parameters 163
_refine_ls_number_reflns 1404
_refine_ls_R_factor_obs 0.074
_refine_ls_shift/esd_max 0.351
_refine_ls_structure_factor_coef F
_refine_ls_weighting_details 'w = 1.0/[\s^2^(F) + 0.022628F^2^]'
_refine_ls_weighting_scheme calc
_refine_ls_wR_factor_obs 0.079
_reflns_number_observed 1404
_reflns_number_total 1463
_reflns_observed_criterion F>5\s(F)
_cod_data_source_file li1075.cif
_cod_data_source_block li1075_structure_1_of_1
_cod_depositor_comments
;
The following automatic conversions were performed:

'_refine_ls_weighting_scheme' value '1.0/[\s^2^(F) + 0.022628F^2^]'
was changed to 'calc'. New tag '_refine_ls_weighting_details' was
created. The value of the new tag was set to 'w = 1.0/[\s^2^(F) +
0.022628F^2^]'.

Automatic conversion script
Id: cif_fix_values 3143 2015-03-26 13:38:13Z robertas 
;
_cod_original_formula_sum 'C10 H18 N1 O6 P1'
_cod_database_code 2009879

loop_
_symmetry_equiv_pos_as_xyz
x,y,z
-x,-y,-z

loop_
_atom_site_aniso_label
_atom_site_aniso_U_11
_atom_site_aniso_U_22
_atom_site_aniso_U_33
_atom_site_aniso_U_12
_atom_site_aniso_U_13
_atom_site_aniso_U_23
P .0148(8) .0244(8) .0215(8) -.0049(5) .0021(5) -.0052(5)
O1 .040(2) .0311(19) .030(2) .00710(10) .0022(16) -.0053(15)
O2 .0297(18) .043(2) .038(2) -.0083(15) .0086(16) .0110(16)
O3 .0223(18) .0357(19) .041(2) -.00720(10) .0141(15) -.0205(16)
O4 .0242(19) .046(2) .036(2) -.01040(10) -.0067(16) -.0029(16)
O5 .028(2) .068(3) -.036(2) -.01040(10) .0073(16) .0143(17)
O6 .0205(19) .030(2) .078(3) -.0059(2) .0185(18) -.0181(18)
N .017(2) .029(2) .029(2) -.0034(2) .0088(17) -.0067(17)
C1 .020(3) -.031(3) .029(3) -.0025(2) .008(2) -.006(2)
C2 .032(3) -.034(3) .021(2) -.0064(2) .002(2) -.008(2)
C3 .025(3) .030(3) .026(3) -.0027(2) .004(2) -.007(2)
C4 .015(2) .033(3) .027(3) -.0103(2) .0078(19) -.004(2)
C5 .012(2) .037(3) .024(3) -.0051(2) .0000(19) -.010(2)
C6 .022(3) .041(3) .021(3) .0010(2) .001(2) -.003(2)
C7 .021(2) .025(2) .028(3) -.0065(2) .006(2) -.005(2)
C8 .018(2) .018(2) .034(3) -.0039(2) .007(2) -.0005(19)
C9 .028(3) .031(3) .053(3) -.0159(2) .012(2) -.011(2)
C10 .037(3) .061(4) .042(3) -.0056(2) .022(3) -.004(3)

loop_
_atom_site_label
_atom_site_fract_x
_atom_site_fract_y
_atom_site_fract_z
_atom_site_U_iso_or_equiv
P .18850(10) .55940(10) .0857(2) .021(5)
O1 .9986(3) -.2853(3) .4961(6) .0380(10)
O2 .6033(3) .2565(3) .1705(6) .0370(10)
O3 .0516(3) .6253(3) .1276(6) .0320(10)
O4 .3193(3) .5557(3) .2632(6) .0380(10)
O5 .1996(3) .6215(3) -.1380(6) .0450(10)
O6 .1874(3) .4245(3) .0337(7) .042(2)
N .4722(4) .3378(3) .5342(6) .025(2)
C1 .9169(5) -.1674(4) .4664(8) .027(2)
C2 .8298(5) -.1175(4) .2513(8) .031(2)
C3 .7471(5) .0021(4) .2294(8) .028(2)
C4 .7491(4) .0720(4) .4178(8) .024(2)
C5 .8373(4) .0205(4) .6280(7) .026(2)
C6 .9187(4) -.0988(4) .6549(8) .030(2)
C7 .6588(4) .2025(4) .3990(8) .025(2)
C8 .5348(4) .2057(4) .4950(8) .023(2)
C9 .4246(5) .1530(4) .3401(9) .036(2)
C10 .3663(6) .3547(5) .6667(10) .046(2)
H1N .423 .388 .369 .500
H2N .556 .376 .628 .500
H1C2 .827 -.171 .103 .500
H1C3 .680 .041 .062 .500
H1C5 .843 .075 .776 .500
H1C6 .989 -.132 .818 .500
H1C7 .709 .260 .501 .500
H1C8 .573 .149 .654 .500
H1C9 .471 .059 .313 .500
H2C9 .383 .206 .177 .500
H3C9 .342 .157 .419 .500
H1C10 .328 .451 .686 .500
H2C10 .414 .307 .834 .500
H3C10 .281 .319 .575 .500
H02 .671 .291 .130 .500
H06 .108 .406 -.001 .500

loop_
_geom_angle_atom_site_label_1
_geom_angle_atom_site_label_2
_geom_angle_atom_site_label_3
_geom_angle
_geom_angle_publ_flag
O5 P O6 106.4(2) yes
O4 P O6 107.3(2) yes
O4 P O5 106.0(2) yes
O3 P O6 109.5(2) yes
O3 P O5 107.9(2) yes
O3 P O4 119.1(2) yes
C8 N C10 114.7(4) yes
O1 C1 C6 119.0(4) yes
O1 C1 C2 121.3(4) yes
C2 C1 C6 119.8(4) yes
C1 C2 C3 119.4(4) yes
C2 C3 C4 121.2(4) yes
C3 C4 C7 122.3(4) yes
C3 C4 C5 118.1(4) yes
C5 C4 C7 119.7(4) yes
C4 C5 C6 121.8(4) yes
C1 C6 C5 119.7(4) yes
O2 C7 C4 114.0(4) yes
C4 C7 C8 110.1(4) yes
O2 C7 C8 107.1(4) yes
N C8 C7 107.9(4) yes
C7 C8 C9 113.4(4) yes
N C8 C9 110.3(4) yes

loop_
_geom_bond_atom_site_label_1
_geom_bond_atom_site_label_2
_geom_bond_distance
_geom_bond_publ_flag
P O3 1.510(3) yes
P O4 1.471(3) yes
P O5 1.572(4) yes
P O6 1.560(4) yes
O1 C1 1.371(5) yes
O2 C7 1.421(6) yes
N C8 1.519(5) yes
N C10 1.497(8) yes
C1 C2 1.393(6) yes
C1 C6 1.377(7) yes
C2 C3 1.393(6) yes
C3 C4 1.385(7) yes
C4 C5 1.379(5) yes
C4 C7 1.522(6) yes
C5 C6 1.384(6) yes
C7 C8 1.534(7) yes
C8 C9 1.512(7) yes

loop_
_geom_torsion_atom_site_label_1
_geom_torsion_atom_site_label_2
_geom_torsion_atom_site_label_3
_geom_torsion_atom_site_label_4
_geom_torsion
_geom_torsion_publ_flag
C10 N C8 C7 -169.5(4) yes
C10 N C8 C9 66.1(5) yes
C3 C4 C7 O2 -16.2(6) yes
C5 C4 C7 O2 163.3(4) yes
C3 C4 C7 C8 104.2(5) yes
C5 C4 C7 C8 -76.3(5) yes
O2 C7 C8 N -71.0(4) yes
C4 C7 C8 N 164.5(3) yes
C4 C7 C8 C9 -73.1(5) yes
O2 C7 C8 C9 51.4(5) yes
